data_2225618
loop_
_publ_author_name
'Moon, Suk-Hee'
'Yoon, Heesook'
'Kang, Youngjin'

_publ_section_title
;
 2-Bromo-<i>p</i>-terphenyl
;
_journal_coeditor_code JJ2023
_journal_issue 4
_journal_name_full 'Acta Crystallographica Section E'
_journal_page_first o743
_journal_paper_doi 10.1107/S1600536810007348
_journal_volume 66
_journal_year 2010
_chemical_formula_iupac 'C18 H13 Br'
_chemical_formula_moiety 'C18 H13 Br'
_chemical_formula_sum 'C18 H13 Br'
_chemical_formula_weight 309.19
_chemical_name_systematic
;
2-Bromo-<i>p</i>-terphenyl
;
_space_group_IT_number 15
_symmetry_cell_setting monoclinic
_symmetry_space_group_name_Hall '-C 2yc'
_symmetry_space_group_name_H-M 'C 1 2/c 1'
_atom_sites_solution_hydrogens geom
_atom_sites_solution_primary direct
_atom_sites_solution_secondary difmap
_audit_creation_method SHELXTL
_cell_angle_alpha 90.00
_cell_angle_beta 133.650(5)
_cell_angle_gamma 90.00
_cell_formula_units_Z 8
_cell_length_a 27.039(10)
_cell_length_b 7.597(3)
_cell_length_c 18.907(7)
_cell_measurement_reflns_used 3654
_cell_measurement_temperature 293(2)
_cell_measurement_theta_max 28.38
_cell_measurement_theta_min 2.08
_cell_volume 2810.2(19)
_computing_cell_refinement '<i>SAINT-Plus</i> (Bruker, 2000)'
_computing_data_collection '<i>SMART</i> (Bruker, 2000)'
_computing_data_reduction '<i>SAINT-Plus</i> (Bruker, 2000)'
_computing_molecular_graphics '<i>SHELXTL</i> (Sheldrick, 2008)'
_computing_publication_material '<i>SHELXTL</i> (Sheldrick, 2008)'
_computing_structure_refinement '<i>SHELXL97</i> (Sheldrick, 2008)'
_computing_structure_solution '<i>SHELXS97</i> (Sheldrick, 2008)'
_diffrn_ambient_temperature 293(2)
_diffrn_measured_fraction_theta_full 0.994
_diffrn_measured_fraction_theta_max 0.994
_diffrn_measurement_device_type 'Bruker SMART CCD area-detector'
_diffrn_measurement_method '\f and \w scans'
_diffrn_radiation_monochromator graphite
_diffrn_radiation_source 'fine-focus sealed tube'
_diffrn_radiation_type MoK\a
_diffrn_radiation_wavelength 0.71073
_diffrn_reflns_av_R_equivalents 0.0279
_diffrn_reflns_av_sigmaI/netI 0.0269
_diffrn_reflns_limit_h_max 36
_diffrn_reflns_limit_h_min -34
_diffrn_reflns_limit_k_max 10
_diffrn_reflns_limit_k_min -9
_diffrn_reflns_limit_l_max 25
_diffrn_reflns_limit_l_min -25
_diffrn_reflns_number 13933
_diffrn_reflns_theta_full 28.38
_diffrn_reflns_theta_max 28.38
_diffrn_reflns_theta_min 2.08
_diffrn_standards_number 0
_exptl_absorpt_coefficient_mu 2.908
_exptl_absorpt_correction_T_max 0.5939
_exptl_absorpt_correction_T_min 0.4758
_exptl_absorpt_correction_type multi-scan
_exptl_absorpt_process_details '(SADABS; Sheldrick, 1999)'
_exptl_crystal_colour colorless
_exptl_crystal_density_diffrn 1.462
_exptl_crystal_density_method 'not measured'
_exptl_crystal_description block
_exptl_crystal_F_000 1248
_exptl_crystal_size_max 0.30
_exptl_crystal_size_mid 0.25
_exptl_crystal_size_min 0.20
_refine_diff_density_max 0.428
_refine_diff_density_min -0.647
_refine_ls_extinction_method none
_refine_ls_goodness_of_fit_ref 1.017
_refine_ls_hydrogen_treatment constr
_refine_ls_matrix_type full
_refine_ls_number_parameters 172
_refine_ls_number_reflns 3503
_refine_ls_number_restraints 0
_refine_ls_restrained_S_all 1.017
_refine_ls_R_factor_all 0.0651
_refine_ls_R_factor_gt 0.0344
_refine_ls_shift/su_max 0.001
_refine_ls_shift/su_mean 0.000
_refine_ls_structure_factor_coef Fsqd
_refine_ls_weighting_details 'calc w=1/[\s^2^(Fo^2^)+(0.0341P)^2^+2.6031P] where P=(Fo^2^+2Fc^2^)/3'
_refine_ls_weighting_scheme calc
_refine_ls_wR_factor_gt 0.0800
_refine_ls_wR_factor_ref 0.0921
_reflns_number_gt 2246
_reflns_number_total 3503
_reflns_threshold_expression I>2sigma(I)
_cod_data_source_file jj2023.cif
_cod_data_source_block I
_cod_original_cell_volume 2810(2)
_cod_original_sg_symbol_H-M 'C 2/c'
_cod_database_code 2225618
_cod_database_fobs_code 2225618

loop_
_symmetry_equiv_pos_as_xyz
'x, y, z'
'-x, y, -z+1/2'
'x+1/2, y+1/2, z'
'-x+1/2, y+1/2, -z+1/2'
'-x, -y, -z'
'x, -y, z-1/2'
'-x+1/2, -y+1/2, -z'
'x+1/2, -y+1/2, z-1/2'

loop_
_atom_site_type_symbol
_atom_site_label
_atom_site_fract_x
_atom_site_fract_y
_atom_site_fract_z
_atom_site_U_iso_or_equiv
_atom_site_adp_type
_atom_site_calc_flag
_atom_site_refinement_flags
_atom_site_occupancy
_atom_site_disorder_assembly
_atom_site_disorder_group
Br Br1 0.721104(15) 0.25216(4) 0.56047(2) 0.07170(13) Uani d . 1 . .
C C1 0.69010(12) 0.4341(3) 0.59063(16) 0.0458(5) Uani d . 1 . .
C C2 0.73645(13) 0.5631(3) 0.65377(18) 0.0565(6) Uani d . 1 . .
H H2 0.7807 0.5590 0.6797 0.068 Uiso calc R 1 . .
C C3 0.71685(15) 0.6982(3) 0.67834(19) 0.0613(7) Uani d . 1 . .
H H3 0.7478 0.7861 0.7210 0.074 Uiso calc R 1 . .
C C4 0.65143(16) 0.7030(3) 0.6398(2) 0.0616(7) Uani d . 1 . .
H H4 0.6384 0.7930 0.6575 0.074 Uiso calc R 1 . .
C C5 0.60498(13) 0.5756(3) 0.57514(18) 0.0552(6) Uani d . 1 . .
H H5 0.5606 0.5819 0.5489 0.066 Uiso calc R 1 . .
C C6 0.62281(11) 0.4369(3) 0.54788(15) 0.0434(5) Uani d . 1 . .
C C7 0.57071(12) 0.3039(3) 0.47552(17) 0.0446(5) Uani d . 1 . .
C C8 0.51546(12) 0.3516(3) 0.37957(17) 0.0519(6) Uani d . 1 . .
H H8 0.5104 0.4684 0.3609 0.062 Uiso calc R 1 . .
C C9 0.46779(12) 0.2289(3) 0.31111(18) 0.0522(6) Uani d . 1 . .
H H9 0.4310 0.2648 0.2472 0.063 Uiso calc R 1 . .
C C10 0.47356(11) 0.0529(3) 0.33573(16) 0.0441(5) Uani d . 1 . .
C C11 0.52859(12) 0.0067(3) 0.43275(16) 0.0520(6) Uani d . 1 . .
H H11 0.5334 -0.1097 0.4519 0.062 Uiso calc R 1 . .
C C12 0.57609(13) 0.1291(3) 0.50101(17) 0.0524(6) Uani d . 1 . .
H H12 0.6124 0.0940 0.5653 0.063 Uiso calc R 1 . .
C C13 0.42539(11) -0.0832(3) 0.26121(16) 0.0453(5) Uani d . 1 . .
C C14 0.39663(13) -0.0664(4) 0.16585(18) 0.0592(6) Uani d . 1 . .
H H14 0.4062 0.0328 0.1483 0.071 Uiso calc R 1 . .
C C15 0.35413(16) -0.1948(4) 0.0972(2) 0.0730(8) Uani d . 1 . .
H H15 0.3359 -0.1824 0.0340 0.088 Uiso calc R 1 . .
C C16 0.33855(14) -0.3410(4) 0.1214(2) 0.0703(8) Uani d . 1 . .
H H16 0.3098 -0.4273 0.0749 0.084 Uiso calc R 1 . .
C C17 0.36580(13) -0.3588(3) 0.2151(2) 0.0598(7) Uani d . 1 . .
H H17 0.3550 -0.4569 0.2316 0.072 Uiso calc R 1 . .
C C18 0.40904(13) -0.2318(3) 0.28455(19) 0.0519(6) Uani d . 1 . .
H H18 0.4275 -0.2457 0.3477 0.062 Uiso calc R 1 . .

loop_
_atom_site_aniso_label
_atom_site_aniso_U_11
_atom_site_aniso_U_22
_atom_site_aniso_U_33
_atom_site_aniso_U_12
_atom_site_aniso_U_13
_atom_site_aniso_U_23
Br1 0.0723(2) 0.0729(2) 0.0885(2) 0.00301(14) 0.0625(2) -0.01335(15)
C1 0.0545(14) 0.0446(12) 0.0456(13) 0.0024(11) 0.0373(12) 0.0014(10)
C2 0.0533(14) 0.0587(15) 0.0542(14) -0.0045(12) 0.0358(13) 0.0008(12)
C3 0.0735(19) 0.0519(14) 0.0538(16) -0.0128(13) 0.0421(15) -0.0089(12)
C4 0.085(2) 0.0461(14) 0.0686(17) 0.0016(13) 0.0585(17) -0.0044(12)
C5 0.0604(15) 0.0474(14) 0.0635(16) 0.0056(12) 0.0449(14) 0.0019(12)
C6 0.0498(13) 0.0417(12) 0.0408(12) 0.0028(10) 0.0320(11) 0.0049(9)
C7 0.0478(13) 0.0444(12) 0.0457(13) 0.0023(10) 0.0338(12) 0.0007(10)
C8 0.0521(14) 0.0397(13) 0.0531(15) 0.0063(11) 0.0322(13) 0.0065(11)
C9 0.0461(13) 0.0519(15) 0.0438(13) 0.0079(11) 0.0254(11) 0.0078(11)
C10 0.0424(12) 0.0472(12) 0.0451(12) 0.0016(10) 0.0312(11) 0.0007(10)
C11 0.0570(15) 0.0439(13) 0.0462(14) 0.0000(11) 0.0323(13) 0.0063(11)
C12 0.0528(14) 0.0498(14) 0.0406(12) -0.0006(11) 0.0270(12) 0.0044(11)
C13 0.0404(12) 0.0480(13) 0.0467(13) 0.0030(10) 0.0298(11) 0.0010(10)
C14 0.0581(15) 0.0671(17) 0.0520(15) -0.0102(13) 0.0378(13) -0.0029(13)
C15 0.0733(19) 0.085(2) 0.0504(16) -0.0171(16) 0.0388(16) -0.0123(15)
C16 0.0628(18) 0.0634(18) 0.0646(19) -0.0129(14) 0.0363(16) -0.0165(14)
C17 0.0541(15) 0.0479(14) 0.0654(17) -0.0005(12) 0.0367(14) 0.0014(13)
C18 0.0493(13) 0.0500(14) 0.0504(14) 0.0041(11) 0.0322(12) 0.0047(11)

loop_
_atom_type_symbol
_atom_type_description
_atom_type_scat_dispersion_real
_atom_type_scat_dispersion_imag
_atom_type_scat_source
C C 0.0033 0.0016 'International Tables Vol C Tables 4.2.6.8 and 6.1.1.4'
H H 0.0000 0.0000 'International Tables Vol C Tables 4.2.6.8 and 6.1.1.4'
Br Br -0.2901 2.4595 'International Tables Vol C Tables 4.2.6.8 and 6.1.1.4'

loop_
_geom_angle_atom_site_label_1
_geom_angle_atom_site_label_2
_geom_angle_atom_site_label_3
_geom_angle_site_symmetry_1
_geom_angle_site_symmetry_3
_geom_angle
_geom_angle_publ_flag
C2 C1 C6 . . 122.4(2) ?
C2 C1 Br1 . . 116.95(18) ?
C6 C1 Br1 . . 120.61(17) ?
C3 C2 C1 . . 119.5(2) ?
C3 C2 H2 . . 120.2 ?
C1 C2 H2 . . 120.2 ?
C4 C3 C2 . . 119.8(2) ?
C4 C3 H3 . . 120.1 ?
C2 C3 H3 . . 120.1 ?
C3 C4 C5 . . 120.4(2) ?
C3 C4 H4 . . 119.8 ?
C5 C4 H4 . . 119.8 ?
C4 C5 C6 . . 121.5(2) ?
C4 C5 H5 . . 119.2 ?
C6 C5 H5 . . 119.2 ?
C1 C6 C5 . . 116.3(2) ?
C1 C6 C7 . . 123.5(2) ?
C5 C6 C7 . . 120.2(2) ?
C8 C7 C12 . . 117.8(2) ?
C8 C7 C6 . . 120.5(2) ?
C12 C7 C6 . . 121.7(2) ?
C9 C8 C7 . . 121.2(2) ?
C9 C8 H8 . . 119.4 ?
C7 C8 H8 . . 119.4 ?
C8 C9 C10 . . 121.3(2) ?
C8 C9 H9 . . 119.3 ?
C10 C9 H9 . . 119.3 ?
C9 C10 C11 . . 117.1(2) ?
C9 C10 C13 . . 121.9(2) ?
C11 C10 C13 . . 120.9(2) ?
C12 C11 C10 . . 121.5(2) ?
C12 C11 H11 . . 119.2 ?
C10 C11 H11 . . 119.2 ?
C11 C12 C7 . . 121.1(2) ?
C11 C12 H12 . . 119.5 ?
C7 C12 H12 . . 119.5 ?
C18 C13 C14 . . 118.1(2) ?
C18 C13 C10 . . 121.7(2) ?
C14 C13 C10 . . 120.2(2) ?
C15 C14 C13 . . 120.8(3) ?
C15 C14 H14 . . 119.6 ?
C13 C14 H14 . . 119.6 ?
C16 C15 C14 . . 120.4(3) ?
C16 C15 H15 . . 119.8 ?
C14 C15 H15 . . 119.8 ?
C15 C16 C17 . . 119.6(3) ?
C15 C16 H16 . . 120.2 ?
C17 C16 H16 . . 120.2 ?
C16 C17 C18 . . 120.4(3) ?
C16 C17 H17 . . 119.8 ?
C18 C17 H17 . . 119.8 ?
C17 C18 C13 . . 120.8(2) ?
C17 C18 H18 . . 119.6 ?
C13 C18 H18 . . 119.6 ?

loop_
_geom_bond_atom_site_label_1
_geom_bond_atom_site_label_2
_geom_bond_site_symmetry_2
_geom_bond_distance
_geom_bond_publ_flag
Br1 C1 . 1.897(2) ?
C1 C2 . 1.375(3) ?
C1 C6 . 1.391(3) ?
C2 C3 . 1.375(4) ?
C2 H2 . 0.9300 ?
C3 C4 . 1.372(4) ?
C3 H3 . 0.9300 ?
C4 C5 . 1.374(4) ?
C4 H4 . 0.9300 ?
C5 C6 . 1.397(3) ?
C5 H5 . 0.9300 ?
C6 C7 . 1.489(3) ?
C7 C8 . 1.383(3) ?
C7 C12 . 1.386(3) ?
C8 C9 . 1.379(3) ?
C8 H8 . 0.9300 ?
C9 C10 . 1.389(3) ?
C9 H9 . 0.9300 ?
C10 C11 . 1.391(3) ?
C10 C13 . 1.489(3) ?
C11 C12 . 1.376(3) ?
C11 H11 . 0.9300 ?
C12 H12 . 0.9300 ?
C13 C18 . 1.390(3) ?
C13 C14 . 1.391(3) ?
C14 C15 . 1.378(4) ?
C14 H14 . 0.9300 ?
C15 C16 . 1.374(4) ?
C15 H15 . 0.9300 ?
C16 C17 . 1.377(4) ?
C16 H16 . 0.9300 ?
C17 C18 . 1.380(3) ?
C17 H17 . 0.9300 ?
C18 H18 . 0.9300 ?

loop_
_geom_hbond_atom_site_label_D
_geom_hbond_atom_site_label_H
_geom_hbond_atom_site_label_A
_geom_hbond_site_symmetry_A
_geom_hbond_distance_DH
_geom_hbond_distance_HA
_geom_hbond_distance_DA
_geom_hbond_angle_DHA
C2 H2 Cg3 8_556 0.93 2.84 3.778(4) 148
C14 H14 Cg2 2_655 0.93 2.97 3.658(5) 147

loop_
_geom_torsion_atom_site_label_1
_geom_torsion_atom_site_label_2
_geom_torsion_atom_site_label_3
_geom_torsion_atom_site_label_4
_geom_torsion_site_symmetry_1
_geom_torsion_site_symmetry_2
_geom_torsion_site_symmetry_3
_geom_torsion_site_symmetry_4
_geom_torsion
_geom_torsion_publ_flag
C6 C1 C2 C3 . . . . 1.8(4) ?
Br1 C1 C2 C3 . . . . -179.94(19) ?
C1 C2 C3 C4 . . . . 0.0(4) ?
C2 C3 C4 C5 . . . . -1.4(4) ?
C3 C4 C5 C6 . . . . 1.0(4) ?
C2 C1 C6 C5 . . . . -2.2(3) ?
Br1 C1 C6 C5 . . . . 179.65(16) ?
C2 C1 C6 C7 . . . . 176.8(2) ?
Br1 C1 C6 C7 . . . . -1.4(3) ?
C4 C5 C6 C1 . . . . 0.8(3) ?
C4 C5 C6 C7 . . . . -178.2(2) ?
C1 C6 C7 C8 . . . . -113.1(3) ?
C5 C6 C7 C8 . . . . 65.9(3) ?
C1 C6 C7 C12 . . . . 66.1(3) ?
C5 C6 C7 C12 . . . . -115.0(3) ?
C12 C7 C8 C9 . . . . -0.9(4) ?
C6 C7 C8 C9 . . . . 178.2(2) ?
C7 C8 C9 C10 . . . . -0.3(4) ?
C8 C9 C10 C11 . . . . 1.4(4) ?
C8 C9 C10 C13 . . . . -175.5(2) ?
C9 C10 C11 C12 . . . . -1.3(3) ?
C13 C10 C11 C12 . . . . 175.5(2) ?
C10 C11 C12 C7 . . . . 0.2(4) ?
C8 C7 C12 C11 . . . . 1.0(4) ?
C6 C7 C12 C11 . . . . -178.2(2) ?
C9 C10 C13 C18 . . . . -149.7(2) ?
C11 C10 C13 C18 . . . . 33.6(3) ?
C9 C10 C13 C14 . . . . 31.9(3) ?
C11 C10 C13 C14 . . . . -144.8(2) ?
C18 C13 C14 C15 . . . . -1.1(4) ?
C10 C13 C14 C15 . . . . 177.4(3) ?
C13 C14 C15 C16 . . . . 1.0(5) ?
C14 C15 C16 C17 . . . . -0.1(5) ?
C15 C16 C17 C18 . . . . -0.7(4) ?
C16 C17 C18 C13 . . . . 0.6(4) ?
C14 C13 C18 C17 . . . . 0.3(3) ?
C10 C13 C18 C17 . . . . -178.2(2) ?

loop_
_cod_related_entry_id
_cod_related_entry_database
_cod_related_entry_code
1 ChemSpider 3546928
